data_4118029
loop_
_publ_author_name
'Ji Young Kim'
'Sae Hume Park'
'Jaeyune Ryu'
'Seung Hwan Cho'
'Seok Hwan Kim'
'Sukbok Chang'

_publ_section_title
;
 Rhodium-Catalyzed Intermolecular Amidation of Arenes with Sulfonyl Azides
 via Chelation-Assisted C-H Bond Activation
;
_journal_name_full 'Journal of the American Chemical Society'
_journal_page_first 9110
_journal_page_last 9113
_journal_paper_doi 10.1021/ja303527m
_journal_volume 134
_journal_year 2012
_chemical_formula_sum 'C30 H30 F6 N2 O4 Rh S Sb'
_chemical_formula_weight 853.28
_chemical_name_systematic
;
 ?
;
_space_group_IT_number 2
_symmetry_cell_setting triclinic
_symmetry_space_group_name_Hall '-P 1'
_symmetry_space_group_name_H-M 'P -1'
_atom_sites_solution_hydrogens geom
_atom_sites_solution_primary direct
_atom_sites_solution_secondary difmap
_audit_creation_method SHELXL-97
_cell_angle_alpha 97.9480(10)
_cell_angle_beta 94.3710(10)
_cell_angle_gamma 90.0200(10)
_cell_formula_units_Z 4
_cell_length_a 8.4440(3)
_cell_length_b 15.9411(5)
_cell_length_c 24.0848(7)
_cell_measurement_reflns_used 9940
_cell_measurement_temperature 100(2)
_cell_measurement_theta_max 28.0135
_cell_measurement_theta_min 2.5805
_cell_volume 3201.30(18)
_computing_cell_refinement 'bruker smart apexii'
_computing_data_collection 'bruker smart apexii'
_computing_data_reduction 'bruker saint'
_computing_molecular_graphics wingx
_computing_publication_material wingx
_computing_structure_refinement 'shelxl-97 (sheldrick, 1997)'
_computing_structure_solution shelxtl
_diffrn_ambient_temperature 100(2)
_diffrn_measured_fraction_theta_full 0.956
_diffrn_measured_fraction_theta_max 0.956
_diffrn_measurement_device_type 'ccd area detector'
_diffrn_measurement_method 'phi scans'
_diffrn_radiation_monochromator graphite
_diffrn_radiation_source 'fine-focus sealed tube'
_diffrn_radiation_type mok\a
_diffrn_radiation_wavelength 0.71073
_diffrn_reflns_av_R_equivalents 0.0438
_diffrn_reflns_av_sigmaI/netI 0.0595
_diffrn_reflns_limit_h_max 9
_diffrn_reflns_limit_h_min -11
_diffrn_reflns_limit_k_max 21
_diffrn_reflns_limit_k_min -21
_diffrn_reflns_limit_l_max 32
_diffrn_reflns_limit_l_min -32
_diffrn_reflns_number 50821
_diffrn_reflns_theta_full 28.31
_diffrn_reflns_theta_max 28.31
_diffrn_reflns_theta_min 1.29
_exptl_absorpt_coefficient_mu 1.497
_exptl_absorpt_correction_T_max 0.8562
_exptl_absorpt_correction_T_min 0.7332
_exptl_absorpt_correction_type multi-scan
_exptl_absorpt_process_details sadabs
_exptl_crystal_colour brown
_exptl_crystal_density_diffrn 1.770
_exptl_crystal_description block
_exptl_crystal_F_000 1688
_exptl_crystal_size_max 0.22
_exptl_crystal_size_mid 0.18
_exptl_crystal_size_min 0.11
_refine_diff_density_max 2.840
_refine_diff_density_min -2.099
_refine_diff_density_rms 0.175
_refine_ls_extinction_method none
_refine_ls_goodness_of_fit_ref 0.953
_refine_ls_hydrogen_treatment constr
_refine_ls_matrix_type full
_refine_ls_number_parameters 823
_refine_ls_number_reflns 15221
_refine_ls_number_restraints 0
_refine_ls_restrained_S_all 0.953
_refine_ls_R_factor_all 0.0789
_refine_ls_R_factor_gt 0.0591
_refine_ls_shift/su_max 0.007
_refine_ls_shift/su_mean 0.000
_refine_ls_structure_factor_coef Fsqd
_refine_ls_weighting_details 'calc w=1/[\s^2^(Fo^2^)+(0.0887P)^2^+26.2287P] where P=(Fo^2^+2Fc^2^)/3'
_refine_ls_weighting_scheme calc
_refine_ls_wR_factor_gt 0.1611
_refine_ls_wR_factor_ref 0.1748
_reflns_number_gt 11851
_reflns_number_total 15221
_reflns_threshold_expression >2sigma(I)
_cod_data_source_file ja303527m_si_002.cif
_cod_data_source_block p-1
_cod_database_code 4118029

loop_
_symmetry_equiv_pos_as_xyz
'x, y, z'
'-x, -y, -z'

loop_
_atom_site_label
_atom_site_type_symbol
_atom_site_fract_x
_atom_site_fract_y
_atom_site_fract_z
_atom_site_U_iso_or_equiv
_atom_site_adp_type
_atom_site_occupancy
_atom_site_symmetry_multiplicity
_atom_site_calc_flag
_atom_site_refinement_flags
Rh1 Rh 0.57214(5) 0.69536(3) 0.451298(18) 0.01880(11) Uani 1 1 d .
O1S O 0.3706(5) 0.6321(3) 0.48118(18) 0.0244(9) Uani 1 1 d .
N1 N 0.3922(6) 0.7631(3) 0.4124(2) 0.0209(10) Uani 1 1 d .
C1 C 0.3002(7) 0.8076(4) 0.4476(3) 0.0256(13) Uani 1 1 d .
H1 H 0.2943 0.7915 0.4840 0.031 Uiso 1 1 calc R
C2 C 0.2113(8) 0.8770(4) 0.4339(3) 0.0274(13) Uani 1 1 d .
H2 H 0.1452 0.9072 0.4597 0.033 Uiso 1 1 calc R
C3 C 0.2242(8) 0.8995(4) 0.3811(3) 0.0295(14) Uani 1 1 d .
H3 H 0.1707 0.9482 0.3710 0.035 Uiso 1 1 calc R
C4 C 0.3145(8) 0.8519(4) 0.3425(3) 0.0263(13) Uani 1 1 d .
C5 C 0.3948(7) 0.7792(4) 0.3577(2) 0.0232(12) Uani 1 1 d .
C6 C 0.3301(9) 0.8770(4) 0.2880(3) 0.0356(16) Uani 1 1 d .
H6 H 0.2796 0.9265 0.2779 0.043 Uiso 1 1 calc R
C7 C 0.4158(9) 0.8300(5) 0.2521(3) 0.0335(16) Uani 1 1 d .
H7 H 0.4295 0.8487 0.2170 0.040 Uiso 1 1 calc R
C8 C 0.4893(8) 0.7524(4) 0.2633(3) 0.0278(14) Uani 1 1 d .
C9 C 0.4776(7) 0.7244(4) 0.3169(2) 0.0215(12) Uani 1 1 d .
C10 C 0.5647(8) 0.7034(4) 0.2207(3) 0.0311(15) Uani 1 1 d .
H10 H 0.5729 0.7236 0.1857 0.037 Uiso 1 1 calc R
C11 C 0.6271(9) 0.6262(4) 0.2290(3) 0.0309(15) Uani 1 1 d .
H11 H 0.6760 0.5927 0.1994 0.037 Uiso 1 1 calc R
C12 C 0.6191(8) 0.5969(4) 0.2804(3) 0.0267(13) Uani 1 1 d .
H12 H 0.6653 0.5440 0.2858 0.032 Uiso 1 1 calc R
C13 C 0.5450(7) 0.6432(4) 0.3245(2) 0.0224(12) Uani 1 1 d .
C14 C 0.6916(7) 0.8056(4) 0.5002(3) 0.0242(13) Uani 1 1 d .
C15 C 0.6982(7) 0.7367(4) 0.5322(2) 0.0226(12) Uani 1 1 d .
C16 C 0.7804(7) 0.6676(4) 0.5025(2) 0.0232(12) Uani 1 1 d .
C17 C 0.8285(7) 0.6934(4) 0.4524(3) 0.0261(13) Uani 1 1 d .
C18 C 0.7659(7) 0.7779(4) 0.4485(3) 0.0253(13) Uani 1 1 d .
C19 C 0.6256(8) 0.8913(4) 0.5158(3) 0.0281(14) Uani 1 1 d .
H19A H 0.7119 0.9306 0.5317 0.042 Uiso 1 1 calc R
H19B H 0.5480 0.8888 0.5438 0.042 Uiso 1 1 calc R
H19C H 0.5736 0.9111 0.4823 0.042 Uiso 1 1 calc R
C20 C 0.6318(9) 0.7359(5) 0.5882(3) 0.0323(15) Uani 1 1 d .
H20A H 0.7180 0.7450 0.6180 0.049 Uiso 1 1 calc R
H20B H 0.5802 0.6811 0.5890 0.049 Uiso 1 1 calc R
H20C H 0.5538 0.7812 0.5940 0.049 Uiso 1 1 calc R
C21 C 0.8232(8) 0.5864(4) 0.5241(3) 0.0307(14) Uani 1 1 d .
H21A H 0.8320 0.5415 0.4923 0.046 Uiso 1 1 calc R
H21B H 0.7406 0.5710 0.5474 0.046 Uiso 1 1 calc R
H21C H 0.9250 0.5935 0.5467 0.046 Uiso 1 1 calc R
C22 C 0.9244(8) 0.6451(5) 0.4105(3) 0.0348(15) Uani 1 1 d .
H22A H 1.0360 0.6630 0.4179 0.052 Uiso 1 1 calc R
H22B H 0.8859 0.6558 0.3727 0.052 Uiso 1 1 calc R
H22C H 0.9152 0.5845 0.4130 0.052 Uiso 1 1 calc R
C23 C 0.7900(8) 0.8286(5) 0.4030(3) 0.0334(15) Uani 1 1 d .
H23A H 0.7061 0.8710 0.4018 0.050 Uiso 1 1 calc R
H23B H 0.7859 0.7914 0.3670 0.050 Uiso 1 1 calc R
H23C H 0.8937 0.8572 0.4100 0.050 Uiso 1 1 calc R
N2 N 0.5311(6) 0.6109(3) 0.3761(2) 0.0227(11) Uani 1 1 d .
S1 S 0.54851(18) 0.51173(9) 0.37843(6) 0.0216(3) Uani 1 1 d .
O1 O 0.5215(5) 0.4980(3) 0.43519(17) 0.0261(9) Uani 1 1 d .
O2 O 0.6940(5) 0.4740(3) 0.35907(19) 0.0282(10) Uani 1 1 d .
C24 C 0.3898(8) 0.4625(4) 0.3344(2) 0.0232(12) Uani 1 1 d .
C25 C 0.2359(8) 0.4898(4) 0.3444(3) 0.0270(13) Uani 1 1 d .
H25 H 0.2191 0.5388 0.3705 0.032 Uiso 1 1 calc R
C26 C 0.1077(8) 0.4437(4) 0.3154(3) 0.0302(14) Uani 1 1 d .
H26 H 0.0027 0.4613 0.3221 0.036 Uiso 1 1 calc R
C27 C 0.1308(8) 0.3716(5) 0.2763(3) 0.0324(15) Uani 1 1 d .
C28 C 0.2863(9) 0.3481(5) 0.2654(3) 0.0343(16) Uani 1 1 d .
H28 H 0.3036 0.3010 0.2378 0.041 Uiso 1 1 calc R
C29 C 0.4166(8) 0.3929(4) 0.2945(3) 0.0281(14) Uani 1 1 d .
H29 H 0.5218 0.3762 0.2873 0.034 Uiso 1 1 calc R
C30 C -0.0084(10) 0.3206(6) 0.2476(4) 0.050(2) Uani 1 1 d .
H30A H -0.0452 0.2825 0.2727 0.074 Uiso 1 1 calc R
H30B H 0.0233 0.2872 0.2130 0.074 Uiso 1 1 calc R
H30C H -0.0944 0.3587 0.2383 0.074 Uiso 1 1 calc R
Rh2 Rh 1.05210(5) 0.20279(3) 0.961157(18) 0.01927(12) Uani 1 1 d .
O2S O 0.8590(5) 0.1323(3) 0.98939(18) 0.0241(9) Uani 1 1 d .
N3 N 0.8655(6) 0.2725(3) 0.9277(2) 0.0233(11) Uani 1 1 d .
C31 C 0.7727(7) 0.3102(4) 0.9660(3) 0.0270(13) Uani 1 1 d .
H31 H 0.7727 0.2902 1.0013 0.032 Uiso 1 1 calc R
C32 C 0.6747(8) 0.3786(4) 0.9556(3) 0.0309(14) Uani 1 1 d .
H32 H 0.6070 0.4036 0.9830 0.037 Uiso 1 1 calc R
C33 C 0.6799(8) 0.4082(4) 0.9049(3) 0.0326(15) Uani 1 1 d .
H33 H 0.6183 0.4558 0.8975 0.039 Uiso 1 1 calc R
C34 C 0.8617(7) 0.2954(4) 0.8747(3) 0.0236(12) Uani 1 1 d .
C35 C 0.7747(8) 0.3689(4) 0.8644(3) 0.0268(13) Uani 1 1 d .
C36 C 0.7855(8) 0.4021(4) 0.8125(3) 0.0325(15) Uani 1 1 d .
H36 H 0.7299 0.4520 0.8060 0.039 Uiso 1 1 calc R
C37 C 0.8747(8) 0.3623(4) 0.7729(3) 0.0300(14) Uani 1 1 d .
H37 H 0.8873 0.3871 0.7398 0.036 Uiso 1 1 calc R
C38 C 0.9511(8) 0.2834(4) 0.7797(3) 0.0279(14) Uani 1 1 d .
C39 C 0.9461(7) 0.2481(4) 0.8314(2) 0.0230(12) Uani 1 1 d .
C40 C 1.0249(9) 0.2410(4) 0.7343(3) 0.0318(15) Uani 1 1 d .
H40 H 1.0279 0.2657 0.7007 0.038 Uiso 1 1 calc R
C41 C 1.0925(9) 0.1644(5) 0.7379(3) 0.0326(15) Uani 1 1 d .
H41 H 1.1425 0.1359 0.7067 0.039 Uiso 1 1 calc R
C42 C 1.0892(8) 0.1273(4) 0.7869(3) 0.0291(14) Uani 1 1 d .
H42 H 1.1375 0.0737 0.7884 0.035 Uiso 1 1 calc R
C43 C 1.0176(8) 0.1662(4) 0.8335(3) 0.0237(13) Uani 1 1 d .
C44 C 1.2364(7) 0.2928(4) 0.9628(3) 0.0249(13) Uani 1 1 d .
C45 C 1.1683(7) 0.3068(4) 1.0169(3) 0.0243(13) Uani 1 1 d .
C46 C 1.1893(7) 0.2318(4) 1.0418(2) 0.0214(12) Uani 1 1 d .
C47 C 1.2722(7) 0.1706(4) 1.0048(2) 0.0221(12) Uani 1 1 d .
C48 C 1.3038(7) 0.2098(4) 0.9575(3) 0.0242(13) Uani 1 1 d .
C49 C 1.2449(9) 0.3555(5) 0.9231(3) 0.0378(17) Uani 1 1 d .
H49A H 1.3366 0.3932 0.9348 0.057 Uiso 1 1 calc R
H49B H 1.1475 0.3889 0.9231 0.057 Uiso 1 1 calc R
H49C H 1.2562 0.3259 0.8852 0.057 Uiso 1 1 calc R
C50 C 1.0968(8) 0.3875(4) 1.0411(3) 0.0344(16) Uani 1 1 d .
H50A H 1.0270 0.3766 1.0701 0.052 Uiso 1 1 calc R
H50B H 1.0349 0.4120 1.0113 0.052 Uiso 1 1 calc R
H50C H 1.1813 0.4273 1.0580 0.052 Uiso 1 1 calc R
C51 C 1.1396(8) 0.2172(4) 1.0985(3) 0.0295(14) Uani 1 1 d .
H51A H 1.2322 0.2234 1.1259 0.044 Uiso 1 1 calc R
H51B H 1.0948 0.1600 1.0959 0.044 Uiso 1 1 calc R
H51C H 1.0594 0.2588 1.1106 0.044 Uiso 1 1 calc R
C52 C 1.3279(8) 0.0859(4) 1.0177(3) 0.0278(14) Uani 1 1 d .
H52A H 1.3228 0.0457 0.9829 0.042 Uiso 1 1 calc R
H52B H 1.2596 0.0656 1.0443 0.042 Uiso 1 1 calc R
H52C H 1.4376 0.0908 1.0343 0.042 Uiso 1 1 calc R
C53 C 1.3964(8) 0.1704(5) 0.9102(3) 0.0299(14) Uani 1 1 d .
H53A H 1.5087 0.1864 0.9182 0.045 Uiso 1 1 calc R
H53B H 1.3556 0.1904 0.8752 0.045 Uiso 1 1 calc R
H53C H 1.3853 0.1086 0.9062 0.045 Uiso 1 1 calc R
N4 N 1.0088(6) 0.1274(3) 0.8827(2) 0.0208(10) Uani 1 1 d .
S2 S 1.02526(18) 0.02656(9) 0.87860(6) 0.0212(3) Uani 1 1 d .
O3 O 1.0029(5) 0.0042(3) 0.93382(17) 0.0245(9) Uani 1 1 d .
O4 O 1.1692(5) -0.0080(3) 0.85604(19) 0.0265(9) Uani 1 1 d .
C54 C 0.8639(7) -0.0162(4) 0.8334(3) 0.0223(12) Uani 1 1 d .
C55 C 0.7116(8) 0.0046(4) 0.8480(2) 0.0238(13) Uani 1 1 d .
H55 H 0.6964 0.0449 0.8800 0.029 Uiso 1 1 calc R
C56 C 0.5818(8) -0.0338(4) 0.8156(3) 0.0291(14) Uani 1 1 d .
H56 H 0.4778 -0.0208 0.8265 0.035 Uiso 1 1 calc R
C57 C 0.6009(9) -0.0914(4) 0.7673(3) 0.0323(15) Uani 1 1 d .
C58 C 0.7551(9) -0.1087(5) 0.7519(3) 0.0333(15) Uani 1 1 d .
H58 H 0.7701 -0.1458 0.7183 0.040 Uiso 1 1 calc R
C59 C 0.8866(9) -0.0727(4) 0.7846(3) 0.0287(14) Uani 1 1 d .
H59 H 0.9908 -0.0861 0.7741 0.034 Uiso 1 1 calc R
C60 C 0.4591(10) -0.1303(6) 0.7324(4) 0.051(2) Uani 1 1 d .
H60A H 0.4925 -0.1600 0.6968 0.076 Uiso 1 1 calc R
H60B H 0.3839 -0.0858 0.7246 0.076 Uiso 1 1 calc R
H60C H 0.4078 -0.1706 0.7527 0.076 Uiso 1 1 calc R
Sb1 Sb 0.59458(5) 0.36799(3) 0.130109(18) 0.02734(12) Uani 1 1 d .
F1 F 0.5210(5) 0.3100(3) 0.05944(18) 0.0463(11) Uani 1 1 d .
F2 F 0.6273(6) 0.4654(3) 0.0967(2) 0.0511(12) Uani 1 1 d .
F3 F 0.3880(5) 0.4017(3) 0.1429(2) 0.0438(11) Uani 1 1 d .
F4 F 0.5628(6) 0.2688(3) 0.1615(2) 0.0483(12) Uani 1 1 d .
F5 F 0.7979(5) 0.3302(3) 0.11507(17) 0.0407(10) Uani 1 1 d .
F6 F 0.6721(6) 0.4244(3) 0.2001(2) 0.0516(12) Uani 1 1 d .
Sb2 Sb 0.09702(5) 0.89357(3) 0.607926(18) 0.02717(12) Uani 1 1 d .
F7 F 0.0555(5) 0.8104(3) 0.54458(18) 0.0390(10) Uani 1 1 d .
F8 F 0.0538(6) 0.9777(3) 0.5619(2) 0.0471(11) Uani 1 1 d .
F9 F -0.1164(5) 0.8923(3) 0.62310(18) 0.0408(10) Uani 1 1 d .
F10 F 0.1379(6) 0.8071(3) 0.65176(19) 0.0467(11) Uani 1 1 d .
F11 F 0.3106(5) 0.8942(3) 0.5923(2) 0.0471(11) Uani 1 1 d .
F12 F 0.1394(6) 0.9753(3) 0.67016(19) 0.0469(11) Uani 1 1 d .
O3S O 0.7747(6) 0.3454(3) 0.4237(2) 0.0401(12) Uani 1 1 d .
O4S O 0.7162(6) 0.1361(3) 0.0848(2) 0.0368(11) Uani 1 1 d .

loop_
_atom_site_aniso_label
_atom_site_aniso_U_11
_atom_site_aniso_U_22
_atom_site_aniso_U_33
_atom_site_aniso_U_23
_atom_site_aniso_U_13
_atom_site_aniso_U_12
Rh1 0.0214(2) 0.0213(2) 0.0144(2) 0.00522(17) 0.00081(17) -0.00325(17)
O1S 0.028(2) 0.024(2) 0.022(2) 0.0074(17) 0.0033(18) -0.0081(18)
N1 0.025(3) 0.020(2) 0.018(2) 0.0053(19) 0.001(2) -0.002(2)
C1 0.025(3) 0.028(3) 0.022(3) 0.000(2) -0.002(2) -0.001(3)
C2 0.026(3) 0.025(3) 0.030(3) 0.003(3) 0.001(3) 0.001(3)
C3 0.031(3) 0.024(3) 0.033(3) 0.007(3) -0.004(3) 0.000(3)
C4 0.028(3) 0.024(3) 0.026(3) 0.003(2) -0.002(3) -0.004(3)
C5 0.025(3) 0.026(3) 0.019(3) 0.005(2) -0.003(2) -0.004(2)
C6 0.042(4) 0.029(4) 0.039(4) 0.016(3) -0.004(3) 0.004(3)
C7 0.042(4) 0.040(4) 0.022(3) 0.018(3) -0.001(3) -0.006(3)
C8 0.034(3) 0.025(3) 0.026(3) 0.010(3) 0.000(3) -0.006(3)
C9 0.026(3) 0.021(3) 0.018(3) 0.007(2) -0.002(2) -0.008(2)
C10 0.039(4) 0.037(4) 0.020(3) 0.010(3) 0.005(3) -0.008(3)
C11 0.042(4) 0.030(3) 0.021(3) 0.000(3) 0.007(3) -0.008(3)
C12 0.033(3) 0.025(3) 0.022(3) 0.004(2) 0.001(3) -0.004(3)
C13 0.029(3) 0.024(3) 0.015(3) 0.005(2) 0.002(2) -0.007(2)
C14 0.023(3) 0.028(3) 0.021(3) 0.001(2) 0.000(2) -0.007(2)
C15 0.021(3) 0.027(3) 0.019(3) 0.004(2) -0.006(2) -0.009(2)
C16 0.024(3) 0.029(3) 0.017(3) 0.009(2) -0.002(2) -0.007(2)
C17 0.021(3) 0.033(3) 0.024(3) 0.004(3) 0.002(2) -0.006(3)
C18 0.020(3) 0.031(3) 0.023(3) 0.002(2) -0.006(2) -0.009(2)
C19 0.033(3) 0.019(3) 0.031(3) 0.002(2) -0.002(3) -0.006(3)
C20 0.040(4) 0.037(4) 0.019(3) 0.001(3) -0.001(3) -0.011(3)
C21 0.030(3) 0.030(3) 0.034(4) 0.015(3) -0.003(3) -0.001(3)
C22 0.031(4) 0.043(4) 0.031(3) 0.004(3) 0.006(3) -0.005(3)
C23 0.031(4) 0.036(4) 0.036(4) 0.014(3) 0.003(3) -0.009(3)
N2 0.031(3) 0.021(2) 0.016(2) 0.0012(19) -0.001(2) -0.004(2)
S1 0.0267(7) 0.0199(7) 0.0189(7) 0.0049(5) 0.0022(6) -0.0022(6)
O1 0.034(2) 0.030(2) 0.016(2) 0.0102(17) 0.0010(18) -0.0041(19)
O2 0.029(2) 0.025(2) 0.031(2) 0.0055(18) 0.004(2) 0.0012(18)
C24 0.030(3) 0.022(3) 0.018(3) 0.006(2) 0.001(2) -0.002(2)
C25 0.033(3) 0.031(3) 0.018(3) 0.004(2) 0.003(3) 0.001(3)
C26 0.031(3) 0.035(4) 0.027(3) 0.013(3) -0.001(3) 0.001(3)
C27 0.032(4) 0.040(4) 0.025(3) 0.008(3) -0.007(3) -0.012(3)
C28 0.046(4) 0.032(4) 0.024(3) 0.003(3) 0.002(3) -0.006(3)
C29 0.032(3) 0.026(3) 0.027(3) 0.001(3) 0.006(3) -0.006(3)
C30 0.045(5) 0.060(5) 0.043(5) 0.008(4) -0.009(4) -0.010(4)
Rh2 0.0212(2) 0.0214(2) 0.0161(2) 0.00650(17) 0.00038(17) -0.00377(17)
O2S 0.021(2) 0.028(2) 0.026(2) 0.0106(18) 0.0034(18) -0.0058(17)
N3 0.021(2) 0.026(3) 0.022(2) 0.003(2) -0.004(2) -0.003(2)
C31 0.022(3) 0.034(3) 0.025(3) 0.003(3) 0.001(3) -0.001(3)
C32 0.027(3) 0.031(4) 0.034(4) 0.001(3) -0.002(3) 0.001(3)
C33 0.024(3) 0.029(3) 0.043(4) 0.004(3) -0.008(3) 0.002(3)
C34 0.021(3) 0.021(3) 0.030(3) 0.010(2) -0.004(2) -0.004(2)
C35 0.030(3) 0.022(3) 0.029(3) 0.010(3) -0.004(3) -0.001(3)
C36 0.034(4) 0.028(3) 0.037(4) 0.015(3) -0.006(3) 0.000(3)
C37 0.036(4) 0.031(3) 0.027(3) 0.017(3) 0.000(3) -0.004(3)
C38 0.032(3) 0.027(3) 0.025(3) 0.009(3) -0.003(3) -0.008(3)
C39 0.026(3) 0.024(3) 0.021(3) 0.007(2) 0.002(2) -0.005(2)
C40 0.042(4) 0.034(4) 0.021(3) 0.010(3) 0.003(3) -0.009(3)
C41 0.038(4) 0.039(4) 0.022(3) 0.004(3) 0.010(3) -0.004(3)
C42 0.034(4) 0.028(3) 0.026(3) 0.008(3) 0.003(3) -0.002(3)
C43 0.029(3) 0.023(3) 0.020(3) 0.007(2) 0.001(2) -0.008(2)
C44 0.023(3) 0.026(3) 0.027(3) 0.010(3) -0.001(3) -0.008(2)
C45 0.023(3) 0.022(3) 0.026(3) 0.004(2) -0.009(2) -0.006(2)
C46 0.018(3) 0.025(3) 0.020(3) 0.003(2) -0.004(2) -0.007(2)
C47 0.024(3) 0.027(3) 0.017(3) 0.010(2) -0.002(2) -0.006(2)
C48 0.019(3) 0.026(3) 0.027(3) 0.004(2) -0.004(2) -0.001(2)
C49 0.034(4) 0.034(4) 0.048(4) 0.017(3) -0.001(3) -0.006(3)
C50 0.032(4) 0.021(3) 0.046(4) -0.002(3) -0.011(3) -0.002(3)
C51 0.034(4) 0.033(3) 0.022(3) 0.005(3) 0.000(3) -0.002(3)
C52 0.031(3) 0.026(3) 0.026(3) 0.007(3) -0.005(3) -0.003(3)
C53 0.023(3) 0.041(4) 0.027(3) 0.006(3) 0.004(3) -0.004(3)
N4 0.026(3) 0.021(2) 0.015(2) 0.0023(19) 0.002(2) -0.001(2)
S2 0.0250(7) 0.0202(7) 0.0190(7) 0.0053(5) 0.0015(6) -0.0030(6)
O3 0.035(2) 0.023(2) 0.018(2) 0.0074(16) 0.0016(18) -0.0043(18)
O4 0.028(2) 0.022(2) 0.030(2) 0.0058(18) 0.0051(19) 0.0008(18)
C54 0.026(3) 0.020(3) 0.021(3) 0.003(2) -0.003(2) -0.004(2)
C55 0.033(3) 0.024(3) 0.014(3) 0.006(2) -0.002(2) -0.002(3)
C56 0.032(3) 0.031(3) 0.025(3) 0.010(3) -0.004(3) -0.002(3)
C57 0.040(4) 0.033(4) 0.024(3) 0.011(3) -0.008(3) -0.008(3)
C58 0.042(4) 0.036(4) 0.020(3) 0.000(3) 0.000(3) -0.004(3)
C59 0.038(4) 0.028(3) 0.021(3) 0.004(2) 0.005(3) -0.003(3)
C60 0.046(5) 0.064(6) 0.040(4) 0.009(4) -0.014(4) -0.009(4)
Sb1 0.0267(2) 0.0275(2) 0.0285(2) 0.00591(17) 0.00247(18) 0.00176(17)
F1 0.039(2) 0.064(3) 0.033(2) 0.000(2) -0.005(2) -0.014(2)
F2 0.056(3) 0.035(2) 0.070(3) 0.026(2) 0.023(3) 0.003(2)
F3 0.032(2) 0.050(3) 0.056(3) 0.024(2) 0.011(2) 0.0108(19)
F4 0.066(3) 0.036(2) 0.050(3) 0.021(2) 0.022(2) 0.011(2)
F5 0.031(2) 0.061(3) 0.028(2) -0.0021(19) 0.0026(17) 0.008(2)
F6 0.056(3) 0.055(3) 0.038(2) -0.013(2) 0.002(2) 0.002(2)
Sb2 0.0270(2) 0.0283(2) 0.0255(2) 0.00200(17) 0.00042(17) 0.00133(17)
F7 0.040(2) 0.039(2) 0.034(2) -0.0055(18) -0.0005(19) 0.0040(18)
F8 0.055(3) 0.043(3) 0.048(3) 0.019(2) 0.008(2) 0.008(2)
F9 0.037(2) 0.047(3) 0.038(2) 0.0051(19) 0.0074(19) -0.0066(19)
F10 0.063(3) 0.041(3) 0.038(2) 0.015(2) -0.003(2) 0.008(2)
F11 0.030(2) 0.062(3) 0.048(3) 0.001(2) 0.006(2) 0.000(2)
F12 0.054(3) 0.040(2) 0.041(2) -0.012(2) -0.002(2) -0.003(2)
O3S 0.048(3) 0.038(3) 0.041(3) 0.018(2) 0.020(2) 0.012(2)
O4S 0.047(3) 0.032(3) 0.034(3) 0.010(2) 0.011(2) 0.008(2)

loop_
_atom_type_symbol
_atom_type_description
_atom_type_scat_dispersion_real
_atom_type_scat_dispersion_imag
_atom_type_scat_source
C C 0.0033 0.0016 'International Tables Vol C Tables 4.2.6.8 and 6.1.1.4'
H H 0.0000 0.0000 'International Tables Vol C Tables 4.2.6.8 and 6.1.1.4'
N N 0.0061 0.0033 'International Tables Vol C Tables 4.2.6.8 and 6.1.1.4'
O O 0.0106 0.0060 'International Tables Vol C Tables 4.2.6.8 and 6.1.1.4'
Rh Rh -1.1178 0.9187 'International Tables Vol C Tables 4.2.6.8 and 6.1.1.4'
Sb Sb -0.5866 1.5461 'International Tables Vol C Tables 4.2.6.8 and 6.1.1.4'
F F 0.0171 0.0103 'International Tables Vol C Tables 4.2.6.8 and 6.1.1.4'
S S 0.1246 0.1234 'International Tables Vol C Tables 4.2.6.8 and 6.1.1.4'

loop_
_geom_angle_atom_site_label_1
_geom_angle_atom_site_label_2
_geom_angle_atom_site_label_3
_geom_angle
N1 Rh1 N2 81.8(2)
N1 Rh1 C18 99.3(2)
N2 Rh1 C18 112.1(2)
N1 Rh1 C16 161.1(2)
N2 Rh1 C16 114.1(2)
C18 Rh1 C16 66.1(2)
N1 Rh1 C17 134.7(2)
N2 Rh1 C17 95.8(2)
C18 Rh1 C17 39.9(3)
C16 Rh1 C17 38.3(2)
N1 Rh1 C15 125.4(2)
N2 Rh1 C15 152.8(2)
C18 Rh1 C15 65.5(2)
C16 Rh1 C15 38.9(2)
C17 Rh1 C15 64.5(2)
N1 Rh1 C14 96.0(2)
N2 Rh1 C14 151.1(2)
C18 Rh1 C14 39.5(2)
C16 Rh1 C14 65.2(2)
C17 Rh1 C14 65.4(2)
C15 Rh1 C14 38.3(2)
N1 Rh1 O1S 83.19(18)
N2 Rh1 O1S 86.19(18)
C18 Rh1 O1S 161.7(2)
C16 Rh1 O1S 106.99(19)
C17 Rh1 O1S 142.0(2)
C15 Rh1 O1S 98.15(19)
C14 Rh1 O1S 122.3(2)
C1 N1 C5 120.7(5)
C1 N1 Rh1 114.6(4)
C5 N1 Rh1 122.5(4)
N1 C1 C2 123.2(6)
N1 C1 H1 118.4
C2 C1 H1 118.4
C3 C2 C1 117.0(6)
C3 C2 H2 121.5
C1 C2 H2 121.5
C2 C3 C4 120.9(6)
C2 C3 H3 119.5
C4 C3 H3 119.5
C3 C4 C5 119.5(6)
C3 C4 C6 120.5(6)
C5 C4 C6 119.9(6)
N1 C5 C4 118.1(6)
N1 C5 C9 121.2(5)
C4 C5 C9 120.7(5)
C7 C6 C4 119.0(6)
C7 C6 H6 120.5
C4 C6 H6 120.5
C6 C7 C8 123.6(6)
C6 C7 H7 118.2
C8 C7 H7 118.2
C10 C8 C9 121.2(6)
C10 C8 C7 119.1(6)
C9 C8 C7 119.7(6)
C8 C9 C13 117.1(6)
C8 C9 C5 116.6(5)
C13 C9 C5 126.2(5)
C11 C10 C8 120.4(6)
C11 C10 H10 119.8
C8 C10 H10 119.8
C10 C11 C12 120.3(6)
C10 C11 H11 119.9
C12 C11 H11 119.9
C11 C12 C13 121.7(6)
C11 C12 H12 119.1
C13 C12 H12 119.1
C12 C13 N2 121.3(6)
C12 C13 C9 119.3(5)
N2 C13 C9 119.4(5)
C15 C14 C18 107.3(6)
C15 C14 C19 127.8(6)
C18 C14 C19 124.9(6)
C15 C14 Rh1 70.5(3)
C18 C14 Rh1 67.8(3)
C19 C14 Rh1 128.0(4)
C14 C15 C16 109.0(5)
C14 C15 C20 126.0(6)
C16 C15 C20 125.0(6)
C14 C15 Rh1 71.2(3)
C16 C15 Rh1 70.0(3)
C20 C15 Rh1 125.2(4)
C17 C16 C15 108.2(5)
C17 C16 C21 125.9(6)
C15 C16 C21 125.5(5)
C17 C16 Rh1 71.3(4)
C15 C16 Rh1 71.1(3)
C21 C16 Rh1 128.4(4)
C16 C17 C18 107.9(6)
C16 C17 C22 127.3(6)
C18 C17 C22 124.8(6)
C16 C17 Rh1 70.4(4)
C18 C17 Rh1 68.1(3)
C22 C17 Rh1 126.9(5)
C14 C18 C17 107.3(5)
C14 C18 C23 126.6(6)
C17 C18 C23 125.7(6)
C14 C18 Rh1 72.7(4)
C17 C18 Rh1 72.0(4)
C23 C18 Rh1 125.6(4)
C14 C19 H19A 109.5
C14 C19 H19B 109.5
H19A C19 H19B 109.5
C14 C19 H19C 109.5
H19A C19 H19C 109.5
H19B C19 H19C 109.5
C15 C20 H20A 109.5
C15 C20 H20B 109.5
H20A C20 H20B 109.5
C15 C20 H20C 109.5
H20A C20 H20C 109.5
H20B C20 H20C 109.5
C16 C21 H21A 109.5
C16 C21 H21B 109.5
H21A C21 H21B 109.5
C16 C21 H21C 109.5
H21A C21 H21C 109.5
H21B C21 H21C 109.5
C17 C22 H22A 109.5
C17 C22 H22B 109.5
H22A C22 H22B 109.5
C17 C22 H22C 109.5
H22A C22 H22C 109.5
H22B C22 H22C 109.5
C18 C23 H23A 109.5
C18 C23 H23B 109.5
H23A C23 H23B 109.5
C18 C23 H23C 109.5
H23A C23 H23C 109.5
H23B C23 H23C 109.5
C13 N2 S1 119.8(4)
C13 N2 Rh1 117.8(4)
S1 N2 Rh1 118.6(3)
O1 S1 O2 113.1(3)
O1 S1 N2 107.0(3)
O2 S1 N2 115.9(3)
O1 S1 C24 106.8(3)
O2 S1 C24 107.5(3)
N2 S1 C24 106.0(3)
C29 C24 C25 121.4(6)
C29 C24 S1 120.4(5)
C25 C24 S1 117.9(5)
C26 C25 C24 118.6(6)
C26 C25 H25 120.7
C24 C25 H25 120.7
C25 C26 C27 121.4(7)
C25 C26 H26 119.3
C27 C26 H26 119.3
C28 C27 C26 118.6(6)
C28 C27 C30 120.9(7)
C26 C27 C30 120.5(7)
C29 C28 C27 120.9(7)
C29 C28 H28 119.6
C27 C28 H28 119.6
C24 C29 C28 119.1(6)
C24 C29 H29 120.5
C28 C29 H29 120.5
C27 C30 H30A 109.5
C27 C30 H30B 109.5
H30A C30 H30B 109.5
C27 C30 H30C 109.5
H30A C30 H30C 109.5
H30B C30 H30C 109.5
N4 Rh2 N3 81.3(2)
N4 Rh2 C44 113.4(2)
N3 Rh2 C44 98.2(2)
N4 Rh2 C48 95.5(2)
N3 Rh2 C48 132.0(2)
C44 Rh2 C48 39.5(2)
N4 Rh2 C47 112.1(2)
N3 Rh2 C47 162.0(2)
C44 Rh2 C47 66.0(2)
C48 Rh2 C47 38.4(2)
N4 Rh2 C45 152.9(2)
N3 Rh2 C45 97.4(2)
C44 Rh2 C45 39.7(2)
C48 Rh2 C45 65.2(2)
C47 Rh2 C45 65.2(2)
N4 Rh2 C46 150.6(2)
N3 Rh2 C46 128.0(2)
C44 Rh2 C46 65.3(2)
C48 Rh2 C46 64.4(2)
C47 Rh2 C46 38.9(2)
C45 Rh2 C46 38.0(2)
N4 Rh2 O2S 86.68(18)
N3 Rh2 O2S 83.45(18)
C44 Rh2 O2S 159.9(2)
C48 Rh2 O2S 144.4(2)
C47 Rh2 O2S 108.43(19)
C45 Rh2 O2S 120.2(2)
C46 Rh2 O2S 97.82(19)
C31 N3 C34 121.0(5)
C31 N3 Rh2 114.2(4)
C34 N3 Rh2 122.9(4)
N3 C31 C32 122.2(6)
N3 C31 H31 118.9
C32 C31 H31 118.9
C33 C32 C31 118.0(7)
C33 C32 H32 121.0
C31 C32 H32 121.0
C32 C33 C35 120.5(6)
C32 C33 H33 119.8
C35 C33 H33 119.8
N3 C34 C35 117.9(6)
N3 C34 C39 121.1(5)
C35 C34 C39 121.0(6)
C33 C35 C34 119.7(6)
C33 C35 C36 120.4(6)
C34 C35 C36 119.9(6)
C37 C36 C35 119.9(6)
C37 C36 H36 120.0
C35 C36 H36 120.0
C36 C37 C38 121.5(6)
C36 C37 H37 119.3
C38 C37 H37 119.3
C40 C38 C37 118.2(6)
C40 C38 C39 121.2(6)
C37 C38 C39 120.6(6)
C34 C39 C38 116.6(6)
C34 C39 C43 126.2(5)
C38 C39 C43 117.0(6)
C41 C40 C38 120.2(6)
C41 C40 H40 119.9
C38 C40 H40 119.9
C40 C41 C42 120.6(7)
C40 C41 H41 119.7
C42 C41 H41 119.7
C43 C42 C41 121.9(6)
C43 C42 H42 119.1
C41 C42 H42 119.1
C42 C43 N4 122.1(6)
C42 C43 C39 119.0(6)
N4 C43 C39 118.8(5)
C48 C44 C45 106.9(5)
C48 C44 C49 126.9(6)
C45 C44 C49 126.0(6)
C48 C44 Rh2 71.3(3)
C45 C44 Rh2 72.2(3)
C49 C44 Rh2 125.3(5)
C46 C45 C44 107.5(5)
C46 C45 C50 127.7(6)
C44 C45 C50 124.7(6)
C46 C45 Rh2 71.3(3)
C44 C45 Rh2 68.1(3)
C50 C45 Rh2 127.7(4)
C45 C46 C47 109.1(5)
C45 C46 C51 126.5(6)
C47 C46 C51 124.4(5)
C45 C46 Rh2 70.6(3)
C47 C46 Rh2 70.0(3)
C51 C46 Rh2 127.1(4)
C48 C47 C46 106.9(5)
C48 C47 C52 127.1(6)
C46 C47 C52 125.7(5)
C48 C47 Rh2 69.8(3)
C46 C47 Rh2 71.1(3)
C52 C47 Rh2 128.9(4)
C47 C48 C44 109.5(6)
C47 C48 C53 124.7(6)
C44 C48 C53 125.8(6)
C47 C48 Rh2 71.7(4)
C44 C48 Rh2 69.3(3)
C53 C48 Rh2 126.2(4)
C44 C49 H49A 109.5
C44 C49 H49B 109.5
H49A C49 H49B 109.5
C44 C49 H49C 109.5
H49A C49 H49C 109.5
H49B C49 H49C 109.5
C45 C50 H50A 109.5
C45 C50 H50B 109.5
H50A C50 H50B 109.5
C45 C50 H50C 109.5
H50A C50 H50C 109.5
H50B C50 H50C 109.5
C46 C51 H51A 109.5
C46 C51 H51B 109.5
H51A C51 H51B 109.5
C46 C51 H51C 109.5
H51A C51 H51C 109.5
H51B C51 H51C 109.5
C47 C52 H52A 109.5
C47 C52 H52B 109.5
H52A C52 H52B 109.5
C47 C52 H52C 109.5
H52A C52 H52C 109.5
H52B C52 H52C 109.5
C48 C53 H53A 109.5
C48 C53 H53B 109.5
H53A C53 H53B 109.5
C48 C53 H53C 109.5
H53A C53 H53C 109.5
H53B C53 H53C 109.5
C43 N4 S2 119.2(4)
C43 N4 Rh2 118.3(4)
S2 N4 Rh2 119.3(3)
O4 S2 O3 112.8(3)
O4 S2 N4 115.4(3)
O3 S2 N4 107.2(3)
O4 S2 C54 107.9(3)
O3 S2 C54 107.3(3)
N4 S2 C54 105.8(3)
C55 C54 C59 120.3(6)
C55 C54 S2 118.4(5)
C59 C54 S2 121.3(5)
C56 C55 C54 119.6(6)
C56 C55 H55 120.2
C54 C55 H55 120.2
C55 C56 C57 121.3(7)
C55 C56 H56 119.4
C57 C56 H56 119.4
C56 C57 C58 118.3(6)
C56 C57 C60 120.3(7)
C58 C57 C60 121.4(7)
C59 C58 C57 121.3(6)
C59 C58 H58 119.4
C57 C58 H58 119.4
C58 C59 C54 119.2(6)
C58 C59 H59 120.4
C54 C59 H59 120.4
C57 C60 H60A 109.5
C57 C60 H60B 109.5
H60A C60 H60B 109.5
C57 C60 H60C 109.5
H60A C60 H60C 109.5
H60B C60 H60C 109.5
F3 Sb1 F5 177.5(2)
F3 Sb1 F6 91.6(2)
F5 Sb1 F6 90.7(2)
F3 Sb1 F4 90.5(2)
F5 Sb1 F4 88.4(2)
F6 Sb1 F4 90.8(2)
F3 Sb1 F2 90.2(2)
F5 Sb1 F2 90.8(2)
F6 Sb1 F2 90.6(2)
F4 Sb1 F2 178.4(2)
F3 Sb1 F1 89.7(2)
F5 Sb1 F1 87.96(19)
F6 Sb1 F1 178.7(2)
F4 Sb1 F1 88.9(2)
F2 Sb1 F1 89.6(2)
F12 Sb2 F10 91.0(2)
F12 Sb2 F9 89.8(2)
F10 Sb2 F9 90.0(2)
F12 Sb2 F11 90.6(2)
F10 Sb2 F11 89.9(2)
F9 Sb2 F11 179.6(2)
F12 Sb2 F8 90.8(2)
F10 Sb2 F8 178.2(2)
F9 Sb2 F8 89.8(2)
F11 Sb2 F8 90.3(2)
F12 Sb2 F7 179.6(2)
F10 Sb2 F7 88.9(2)
F9 Sb2 F7 90.58(19)
F11 Sb2 F7 89.0(2)
F8 Sb2 F7 89.2(2)

loop_
_geom_bond_atom_site_label_1
_geom_bond_atom_site_label_2
_geom_bond_distance
Rh1 N1 2.101(5)
Rh1 N2 2.108(5)
Rh1 C18 2.110(6)
Rh1 C16 2.152(6)
Rh1 C17 2.163(6)
Rh1 C15 2.166(6)
Rh1 C14 2.176(6)
Rh1 O1S 2.195(4)
N1 C1 1.327(8)
N1 C5 1.379(7)
C1 C2 1.401(9)
C1 H1 0.9500
C2 C3 1.379(9)
C2 H2 0.9500
C3 C4 1.391(10)
C3 H3 0.9500
C4 C5 1.419(9)
C4 C6 1.440(9)
C5 C9 1.444(9)
C6 C7 1.321(11)
C6 H6 0.9500
C7 C8 1.434(10)
C7 H7 0.9500
C8 C10 1.396(10)
C8 C9 1.433(8)
C9 C13 1.443(9)
C10 C11 1.372(10)
C10 H10 0.9500
C11 C12 1.389(9)
C11 H11 0.9500
C12 C13 1.394(9)
C12 H12 0.9500
C13 N2 1.422(7)
C14 C15 1.425(9)
C14 C18 1.450(9)
C14 C19 1.487(9)
C15 C16 1.437(9)
C15 C20 1.501(9)
C16 C17 1.415(8)
C16 C21 1.496(9)
C17 C18 1.459(9)
C17 C22 1.476(9)
C18 C23 1.476(9)
C19 H19A 0.9800
C19 H19B 0.9800
C19 H19C 0.9800
C20 H20A 0.9800
C20 H20B 0.9800
C20 H20C 0.9800
C21 H21A 0.9800
C21 H21B 0.9800
C21 H21C 0.9800
C22 H22A 0.9800
C22 H22B 0.9800
C22 H22C 0.9800
C23 H23A 0.9800
C23 H23B 0.9800
C23 H23C 0.9800
N2 S1 1.597(5)
S1 O1 1.449(4)
S1 O2 1.449(5)
S1 C24 1.758(6)
C24 C29 1.393(9)
C24 C25 1.399(9)
C25 C26 1.394(9)
C25 H25 0.9500
C26 C27 1.404(10)
C26 H26 0.9500
C27 C28 1.400(10)
C27 C30 1.497(10)
C28 C29 1.399(9)
C28 H28 0.9500
C29 H29 0.9500
C30 H30A 0.9800
C30 H30B 0.9800
C30 H30C 0.9800
Rh2 N4 2.101(5)
Rh2 N3 2.103(5)
Rh2 C44 2.111(6)
Rh2 C48 2.138(6)
Rh2 C47 2.162(6)
Rh2 C45 2.167(6)
Rh2 C46 2.176(6)
Rh2 O2S 2.183(4)
N3 C31 1.335(8)
N3 C34 1.374(8)
C31 C32 1.407(9)
C31 H31 0.9500
C32 C33 1.372(10)
C32 H32 0.9500
C33 C35 1.392(10)
C33 H33 0.9500
C34 C35 1.423(9)
C34 C39 1.436(9)
C35 C36 1.431(9)
C36 C37 1.350(10)
C36 H36 0.9500
C37 C38 1.438(9)
C37 H37 0.9500
C38 C40 1.393(10)
C38 C39 1.438(8)
C39 C43 1.444(9)
C40 C41 1.359(10)
C40 H40 0.9500
C41 C42 1.393(9)
C41 H41 0.9500
C42 C43 1.386(9)
C42 H42 0.9500
C43 N4 1.419(7)
C44 C48 1.435(9)
C44 C45 1.454(9)
C44 C49 1.480(9)
C45 C46 1.416(8)
C45 C50 1.486(9)
C46 C47 1.446(9)
C46 C51 1.506(9)
C47 C48 1.415(8)
C47 C52 1.495(9)
C48 C53 1.498(9)
C49 H49A 0.9800
C49 H49B 0.9800
C49 H49C 0.9800
C50 H50A 0.9800
C50 H50B 0.9800
C50 H50C 0.9800
C51 H51A 0.9800
C51 H51B 0.9800
C51 H51C 0.9800
C52 H52A 0.9800
C52 H52B 0.9800
C52 H52C 0.9800
C53 H53A 0.9800
C53 H53B 0.9800
C53 H53C 0.9800
N4 S2 1.603(5)
S2 O4 1.447(5)
S2 O3 1.449(4)
S2 C54 1.753(6)
C54 C55 1.388(9)
C54 C59 1.405(9)
C55 C56 1.387(9)
C55 H55 0.9500
C56 C57 1.398(10)
C56 H56 0.9500
C57 C58 1.398(10)
C57 C60 1.494(10)
C58 C59 1.387(10)
C58 H58 0.9500
C59 H59 0.9500
C60 H60A 0.9800
C60 H60B 0.9800
C60 H60C 0.9800
Sb1 F3 1.861(4)
Sb1 F5 1.865(4)
Sb1 F6 1.869(4)
Sb1 F4 1.872(4)
Sb1 F2 1.874(4)
Sb1 F1 1.882(4)
Sb2 F12 1.857(4)
Sb2 F10 1.865(4)
Sb2 F9 1.867(4)
Sb2 F11 1.871(4)
Sb2 F8 1.873(4)
Sb2 F7 1.888(4)
